data_7023721
loop_
_publ_author_name
'Fang, Wang'
'Tang, Chunying'
'Chen, Ruihong'
'Jia, Dingxian'
'Jiang, Wenqing'
'Zhang, Yong'

_publ_section_title
;
 Polymeric heterometallic Pb-Ag iodometallates, iodoplumbates and
 iodoargentates with lanthanide complex cations as templates.
;
_journal_issue 42
_journal_name_full 'Dalton transactions (Cambridge, England : 2003)'
_journal_page_first 15150
_journal_page_last 15158
_journal_paper_doi 10.1039/c3dt51829a
_journal_volume 42
_journal_year 2013
_chemical_formula_moiety 'C48 H112 Ag10 Ce2 I22 N16 O16 Pb3'
_chemical_formula_sum 'C48 H112 Ag10 Ce2 I22 N16 O16 Pb3'
_chemical_formula_weight 5941.85
_chemical_name_systematic
; 
 ? 
;
_space_group_IT_number 2
_symmetry_cell_setting triclinic
_symmetry_Int_Tables_number 2
_symmetry_space_group_name_Hall '-P 1'
_symmetry_space_group_name_H-M 'P -1'
_atom_sites_solution_hydrogens geom
_atom_sites_solution_primary direct
_atom_sites_solution_secondary difmap
_audit_creation_method SHELXL-97
_cell_angle_alpha 63.580(12)
_cell_angle_beta 65.749(13)
_cell_angle_gamma 67.815(13)
_cell_formula_units_Z 1
_cell_length_a 14.57220(10)
_cell_length_b 16.086(9)
_cell_length_c 17.4521(3)
_cell_measurement_reflns_used 15796
_cell_measurement_temperature 223(2)
_cell_measurement_theta_max 25.50
_cell_measurement_theta_min 3.1
_cell_volume 3243.9(19)
_computing_cell_refinement CrystalClear
_computing_data_collection CrystalClear
_computing_data_reduction CrystalStructure
_computing_structure_refinement 'SHELXL-97 (Sheldrick, 1997)'
_computing_structure_solution 'SHELXS-97 (Sheldrick, 1990)'
_diffrn_ambient_temperature 223(2)
_diffrn_detector_area_resol_mean 14.63
_diffrn_measured_fraction_theta_full 0.992
_diffrn_measured_fraction_theta_max 0.992
_diffrn_measurement_device_type 'Rigaku Saturn'
_diffrn_measurement_method \w
_diffrn_radiation_monochromator graphite
_diffrn_radiation_source 'fine-focus sealed tube'
_diffrn_radiation_type MoK\a
_diffrn_radiation_wavelength 0.71073
_diffrn_reflns_av_R_equivalents 0.0437
_diffrn_reflns_av_sigmaI/netI 0.0683
_diffrn_reflns_limit_h_max 17
_diffrn_reflns_limit_h_min -17
_diffrn_reflns_limit_k_max 13
_diffrn_reflns_limit_k_min -19
_diffrn_reflns_limit_l_max 20
_diffrn_reflns_limit_l_min -21
_diffrn_reflns_number 26571
_diffrn_reflns_theta_full 25.50
_diffrn_reflns_theta_max 25.50
_diffrn_reflns_theta_min 3.05
_exptl_absorpt_coefficient_mu 11.314
_exptl_absorpt_correction_T_max 0.2817
_exptl_absorpt_correction_T_min 0.2106
_exptl_absorpt_correction_type multi-scan
_exptl_absorpt_process_details 'Jacobson, R. (1998) Private communication'
_exptl_crystal_colour 'light yellow'
_exptl_crystal_density_diffrn 3.042
_exptl_crystal_density_method 'not measured'
_exptl_crystal_description block
_exptl_crystal_F_000 2638
_exptl_crystal_size_max 0.20
_exptl_crystal_size_mid 0.18
_exptl_crystal_size_min 0.15
_refine_diff_density_max 2.193
_refine_diff_density_min -1.244
_refine_diff_density_rms 0.219
_refine_ls_extinction_method none
_refine_ls_goodness_of_fit_ref 1.109
_refine_ls_hydrogen_treatment constr
_refine_ls_matrix_type full
_refine_ls_number_parameters 522
_refine_ls_number_reflns 11984
_refine_ls_number_restraints 5
_refine_ls_restrained_S_all 1.108
_refine_ls_R_factor_all 0.0550
_refine_ls_R_factor_gt 0.0398
_refine_ls_shift/su_max 0.001
_refine_ls_shift/su_mean 0.000
_refine_ls_structure_factor_coef Fsqd
_refine_ls_weighting_details 'calc w=1/[\s^2^(Fo^2^)+(0.2000P)^2^+0.0000P] where P=(Fo^2^+2Fc^2^)/3'
_refine_ls_weighting_scheme calc
_refine_ls_wR_factor_gt 0.1258
_refine_ls_wR_factor_ref 0.1534
_reflns_number_gt 8847
_reflns_number_total 11984
_reflns_threshold_expression >2sigma(I)
_cod_data_source_file c3dt51829a.txt
_cod_data_source_block shelxl
_cod_database_code 7023721

loop_
_symmetry_equiv_pos_as_xyz
'x, y, z'
'-x, -y, -z'

loop_
_atom_site_label
_atom_site_type_symbol
_atom_site_fract_x
_atom_site_fract_y
_atom_site_fract_z
_atom_site_U_iso_or_equiv
_atom_site_adp_type
_atom_site_occupancy
_atom_site_symmetry_multiplicity
_atom_site_calc_flag
_atom_site_refinement_flags
Pb1 Pb 0.0000 0.5000 0.5000 0.0408(4) Uani 1 2 d S
Pb2 Pb 0.42879(11) 0.97074(12) -0.10260(13) 0.0526(5) Uani 1 1 d .
Ag1 Ag 0.18913(19) 0.67088(18) 0.36500(15) 0.0538(6) Uani 1 1 d .
Ag2 Ag 0.1487(2) 0.6096(2) 0.23824(15) 0.0571(6) Uani 1 1 d .
Ag3 Ag 0.3070(3) 0.7455(3) 0.0503(2) 0.0606(10) Uani 1 1 d .
Ag4 Ag 0.3615(3) 0.7969(3) 0.1795(2) 0.0635(11) Uani 1 1 d .
Ag5 Ag 0.4415(3) 0.8741(3) 0.2599(2) 0.0673(11) Uani 1 1 d .
Ce1 Ce 0.84047(10) 0.24053(10) 0.27252(8) 0.0426(4) Uani 1 1 d .
I1 I 0.24589(14) 0.47537(14) 0.38028(12) 0.0490(5) Uani 1 1 d .
I2 I -0.00016(14) 0.70536(14) 0.49270(11) 0.0493(5) Uani 1 1 d .
I3 I -0.05641(15) 0.59425(14) 0.31503(11) 0.0467(5) Uani 1 1 d .
I4 I 0.15318(14) 0.81020(13) 0.19949(11) 0.0460(4) Uani 1 1 d .
I5 I 0.36368(13) 0.71222(14) 0.36634(11) 0.0448(5) Uani 1 1 d .
I6 I 0.26280(15) 0.57996(14) 0.07358(11) 0.0471(5) Uani 1 1 d .
I7 I 0.51282(15) 0.73037(17) 0.04364(16) 0.0625(6) Uani 1 1 d .
I8 I 0.24825(18) 0.91301(16) -0.09083(13) 0.0587(6) Uani 1 1 d .
I9 I 0.35417(15) 1.00243(15) 0.10999(12) 0.0534(5) Uani 1 1 d .
I10 I 0.66360(15) 0.80700(17) 0.17970(14) 0.0589(6) Uani 1 1 d .
I11 I 0.4518(2) 1.0227(3) 0.3068(3) 0.0672(11) Uani 1 1 d .
O1 O 0.7820(18) 0.3346(15) 0.3705(14) 0.051(5) Uani 1 1 d .
O2 O 0.6632(15) 0.2158(17) 0.3679(12) 0.054(5) Uani 1 1 d .
O3 O 0.7115(14) 0.3263(13) 0.1886(12) 0.044(4) Uani 1 1 d .
O4 O 0.8691(15) 0.4081(13) 0.1784(11) 0.044(4) Uani 1 1 d .
O5 O 0.9472(17) 0.2408(19) 0.1227(14) 0.063(6) Uani 1 1 d .
O6 O 1.0145(17) 0.2365(17) 0.2653(15) 0.056(5) Uani 1 1 d .
O7 O 0.8622(19) 0.0878(15) 0.2689(14) 0.060(6) Uani 1 1 d .
O8 O 0.8632(18) 0.1197(13) 0.4199(13) 0.055(5) Uani 1 1 d .
N1 N 0.6818(17) 0.4791(17) 0.3740(15) 0.048(6) Uani 1 1 d D
N2 N 0.5034(17) 0.2200(17) 0.4630(17) 0.047(6) Uani 1 1 d D
N3 N 0.5563(18) 0.358(2) 0.1703(17) 0.055(4) Uani 1 1 d D
N4 N 0.8718(17) 0.5465(16) 0.0715(13) 0.053(5) Uani 1 1 d D
N5 N 1.0195(13) 0.1712(17) 0.0145(11) 0.057(5) Uani 1 1 d .
N6 N 1.1543(15) 0.2824(16) 0.2450(16) 0.055(5) Uani 1 1 d D
N7 N 0.8183(18) -0.0517(19) 0.3156(15) 0.046(6) Uani 1 1 d .
N8 N 0.866(2) 0.0414(19) 0.5611(14) 0.050(4) Uani 1 1 d .
C1 C 0.757(2) 0.407(2) 0.3895(16) 0.038(6) Uani 1 1 d .
H1 H 0.7982 0.4091 0.4183 0.046 Uiso 1 1 calc R
C2 C 0.653(3) 0.5576(19) 0.413(2) 0.059(8) Uani 1 1 d .
H2A H 0.7067 0.5468 0.4384 0.068 Uiso 1 1 calc R
H2B H 0.5874 0.5559 0.4591 0.068 Uiso 1 1 calc R
H2C H 0.6485 0.6196 0.3657 0.068 Uiso 1 1 calc R
C3 C 0.614(3) 0.491(3) 0.326(2) 0.056(12) Uani 1 1 d D
H3A H 0.6407 0.5267 0.2633 0.062 Uiso 1 1 calc R
H3B H 0.5452 0.5258 0.3504 0.062 Uiso 1 1 calc R
H3C H 0.6117 0.4288 0.3327 0.062 Uiso 1 1 calc R
C4 C 0.595(2) 0.224(2) 0.4370(15) 0.040(6) Uani 1 1 d .
H4 H 0.6149 0.2362 0.4753 0.048 Uiso 1 1 calc R
C5 C 0.427(3) 0.234(3) 0.545(2) 0.068(7) Uani 1 1 d .
H5A H 0.3662 0.2133 0.5565 0.072 Uiso 1 1 calc R
H5B H 0.4071 0.3007 0.5381 0.072 Uiso 1 1 calc R
H5C H 0.4562 0.1959 0.5944 0.072 Uiso 1 1 calc R
C6 C 0.467(2) 0.194(3) 0.413(2) 0.058(7) Uani 1 1 d D
H6A H 0.5230 0.1851 0.3603 0.062 Uiso 1 1 calc R
H6B H 0.4094 0.2441 0.3950 0.062 Uiso 1 1 calc R
H6C H 0.4451 0.1347 0.4503 0.062 Uiso 1 1 calc R
C7 C 0.646(2) 0.303(2) 0.1777(19) 0.046(6) Uani 1 1 d .
H7 H 0.6627 0.2414 0.1747 0.055 Uiso 1 1 calc R
C8 C 0.531(2) 0.465(2) 0.154(2) 0.055(4) Uani 1 1 d .
H8A H 0.5941 0.4828 0.1419 0.063 Uiso 1 1 calc R
H8B H 0.4806 0.4786 0.2073 0.063 Uiso 1 1 calc R
H8C H 0.5036 0.5022 0.1037 0.063 Uiso 1 1 calc R
C9 C 0.475(2) 0.327(3) 0.171(2) 0.055(4) Uani 1 1 d D
H9A H 0.4650 0.3572 0.1118 0.063 Uiso 1 1 calc R
H9B H 0.4114 0.3448 0.2144 0.063 Uiso 1 1 calc R
H9C H 0.4946 0.2581 0.1860 0.063 Uiso 1 1 calc R
C10 C 0.850(2) 0.4640(19) 0.1110(15) 0.042(6) Uani 1 1 d .
H10 H 0.8170 0.4474 0.0852 0.051 Uiso 1 1 calc R
C11 C 0.919(3) 0.579(3) 0.1095(18) 0.061(11) Uani 1 1 d .
H11A H 0.8945 0.5529 0.1743 0.076 Uiso 1 1 calc R
H11B H 0.8993 0.6483 0.0901 0.076 Uiso 1 1 calc R
H11C H 0.9936 0.5574 0.0895 0.076 Uiso 1 1 calc R
C12 C 0.856(4) 0.624(3) -0.008(2) 0.067(15) Uani 1 1 d D
H12A H 0.7938 0.6264 -0.0173 0.075 Uiso 1 1 calc R
H12B H 0.9152 0.6148 -0.0592 0.075 Uiso 1 1 calc R
H12C H 0.8493 0.6837 -0.0029 0.075 Uiso 1 1 calc R
C13 C 0.944(2) 0.230(2) 0.0523(16) 0.045(6) Uani 1 1 d .
H13 H 0.8868 0.2641 0.0299 0.054 Uiso 1 1 calc R
C14 C 1.020(3) 0.157(3) -0.063(2) 0.058(11) Uani 1 1 d .
H14A H 0.9546 0.1919 -0.0762 0.069 Uiso 1 1 calc R
H14B H 1.0293 0.0892 -0.0492 0.069 Uiso 1 1 calc R
H14C H 1.0764 0.1794 -0.1141 0.069 Uiso 1 1 calc R
C15 C 1.113(2) 0.111(3) 0.0515(19) 0.056(8) Uani 1 1 d .
H15A H 1.1721 0.1385 0.0136 0.064 Uiso 1 1 calc R
H15B H 1.1298 0.0460 0.0523 0.064 Uiso 1 1 calc R
H15C H 1.0957 0.1096 0.1118 0.064 Uiso 1 1 calc R
C16 C 1.049(2) 0.289(2) 0.2713(14) 0.058(7) Uani 1 1 d .
H16 H 1.0030 0.3371 0.2950 0.058 Uiso 1 1 calc R
C17 C 1.224(2) 0.212(3) 0.205(2) 0.061(10) Uani 1 1 d .
H17A H 1.2152 0.1489 0.2476 0.076 Uiso 1 1 calc R
H17B H 1.2944 0.2154 0.1897 0.076 Uiso 1 1 calc R
H17C H 1.2082 0.2237 0.1519 0.076 Uiso 1 1 calc R
C18 C 1.194(3) 0.344(3) 0.256(2) 0.057(13) Uani 1 1 d D
H18A H 1.2250 0.3863 0.1982 0.068 Uiso 1 1 calc R
H18B H 1.2469 0.3050 0.2872 0.068 Uiso 1 1 calc R
H18C H 1.1387 0.3807 0.2913 0.068 Uiso 1 1 calc R
C19 C 0.871(3) 0.006(2) 0.275(2) 0.063(9) Uani 1 1 d .
H19 H 0.9348 -0.0179 0.2380 0.076 Uiso 1 1 calc R
C20 C 0.723(3) -0.035(3) 0.389(3) 0.057(12) Uani 1 1 d .
H20A H 0.7387 -0.0188 0.4285 0.067 Uiso 1 1 calc R
H20B H 0.6971 -0.0925 0.4218 0.067 Uiso 1 1 calc R
H20C H 0.6708 0.0171 0.3633 0.067 Uiso 1 1 calc R
C21 C 0.836(2) -0.142(2) 0.3090(18) 0.044(6) Uani 1 1 d .
H21A H 0.8872 -0.1454 0.2526 0.067 Uiso 1 1 calc R
H21B H 0.7716 -0.1502 0.3120 0.067 Uiso 1 1 calc R
H21C H 0.8611 -0.1931 0.3580 0.067 Uiso 1 1 calc R
C22 C 0.865(2) 0.119(2) 0.491(2) 0.056(8) Uani 1 1 d .
H22 H 0.8662 0.1752 0.4942 0.067 Uiso 1 1 calc R
C23 C 0.874(2) 0.037(2) 0.6433(17) 0.057(4) Uani 1 1 d .
H23A H 0.9227 -0.0217 0.6660 0.065 Uiso 1 1 calc R
H23B H 0.8068 0.0392 0.6876 0.065 Uiso 1 1 calc R
H23C H 0.8991 0.0913 0.6311 0.065 Uiso 1 1 calc R
C24 C 0.864(3) -0.047(2) 0.559(2) 0.057(8) Uani 1 1 d .
H24A H 0.7935 -0.0549 0.5859 0.065 Uiso 1 1 calc R
H24B H 0.9081 -0.1004 0.5932 0.065 Uiso 1 1 calc R
H24C H 0.8889 -0.0451 0.4980 0.065 Uiso 1 1 calc R

loop_
_atom_site_aniso_label
_atom_site_aniso_U_11
_atom_site_aniso_U_22
_atom_site_aniso_U_33
_atom_site_aniso_U_23
_atom_site_aniso_U_13
_atom_site_aniso_U_12
Pb1 0.0410(7) 0.0344(8) 0.0302(6) -0.0011(5) -0.0126(5) -0.0033(6)
Pb2 0.0493(8) 0.0451(11) 0.0506(13) -0.0142(9) -0.0054(8) -0.0068(7)
Ag1 0.0600(14) 0.0522(15) 0.0525(12) -0.0155(10) -0.0172(10) -0.0190(12)
Ag2 0.0633(14) 0.0634(17) 0.0470(12) -0.0168(11) -0.0155(11) -0.0208(13)
Ag3 0.062(17) 0.063(3) 0.061(2) -0.022(2) -0.0081(16) -0.0149(18)
Ag4 0.061(2) 0.064(3) 0.063(19) -0.024(2) -0.0209(17) -0.018(2)
Ag5 0.062(2) 0.062(3) 0.061(2) -0.0144(19) -0.0112(19) -0.017(2)
Ce1 0.0401(7) 0.0381(8) 0.0399(6) -0.0089(5) -0.0104(5) -0.0032(6)
I1 0.0522(10) 0.0419(11) 0.0462(9) -0.0141(8) -0.0122(8) -0.0061(8)
I2 0.0524(10) 0.0413(11) 0.0456(9) -0.0168(8) -0.0107(8) -0.0064(8)
I3 0.0536(10) 0.0495(12) 0.0417(9) -0.0109(8) -0.0204(8) -0.0156(9)
I4 0.0474(9) 0.0459(11) 0.0477(8) -0.0102(7) -0.0147(7) -0.0132(8)
I5 0.0425(9) 0.0425(12) 0.0422(9) -0.0023(8) -0.0166(7) -0.0091(8)
I6 0.0540(10) 0.0452(11) 0.0482(9) -0.0196(7) -0.0175(8) -0.0089(9)
I7 0.0556(10) 0.0531(14) 0.0603(14) -0.0132(11) -0.0050(10) -0.0160(10)
I8 0.0707(13) 0.0450(12) 0.0515(10) -0.0112(9) -0.0091(10) -0.0207(10)
I9 0.0490(10) 0.0411(12) 0.0512(9) -0.0141(8) -0.0091(8) 0.0023(8)
I10 0.0464(10) 0.0551(15) 0.0545(12) -0.0057(10) -0.0076(9) -0.0081(10)
I11 0.0539(16) 0.061(3) 0.061(3) -0.013(2) -0.0200(18) 0.0097(16)
O1 0.067(15) 0.046(12) 0.047(11) -0.026(9) -0.028(11) -0.004(11)
O2 0.045(11) 0.079(16) 0.041(10) -0.025(10) -0.003(9) -0.024(11)
O3 0.039(9) 0.032(10) 0.049(10) 0.002(8) -0.011(8) -0.017(8)
O4 0.045(12) 0.034(10) 0.040(9) 0.006(7) -0.015(9) -0.010(9)
O5 0.061(13) 0.070(19) 0.052(11) -0.042(12) 0.006(10) -0.034(13)
O6 0.055(13) 0.056(14) 0.059(13) -0.014(11) -0.025(11) -0.003(12)
O7 0.066(16) 0.053(12) 0.061(12) -0.016(9) -0.015(11) -0.022(11)
O8 0.051(15) 0.047(10) 0.045(10) -0.006(8) -0.018(10) 0.006(9)
N1 0.053(13) 0.036(14) 0.057(13) -0.037(11) -0.004(11) -0.001(11)
N2 0.042(12) 0.038(14) 0.081(16) -0.032(12) -0.025(11) -0.009(10)
N3 0.057(8) 0.067(12) 0.063(9) -0.019(8) -0.027(8) -0.016(9)
N4 0.051(12) 0.051(14) 0.043(11) -0.023(10) -0.008(10) 0.000(10)
N5 0.056(8) 0.057(15) 0.053(8) -0.021(9) 0.002(7) -0.012(9)
N6 0.046(10) 0.046(13) 0.066(14) -0.024(11) 0.013(10) -0.011(10)
N7 0.046(12) 0.060(17) 0.044(11) -0.020(11) -0.013(10) -0.022(12)
N8 0.065(12) 0.049(12) 0.032(8) -0.011(8) -0.016(8) -0.011(10)
C1 0.044(14) 0.040(16) 0.042(13) -0.018(11) -0.030(11) 0.002(12)
C2 0.065(19) 0.053(14) 0.056(2) -0.015(15) -0.050(18) 0.011(13)
C3 0.063(4) 0.061(2) 0.057(2) -0.032(18) -0.04(2) 0.011(2)
C4 0.040(14) 0.047(17) 0.036(11) -0.002(10) -0.011(11) -0.013(12)
C5 0.051(12) 0.069(2) 0.055(13) -0.024(13) 0.011(11) -0.018(13)
C6 0.051(12) 0.063(2) 0.057(13) -0.044(13) 0.011(11) -0.008(13)
C7 0.058(17) 0.042(14) 0.056(16) -0.004(12) -0.024(14) -0.012(13)
C8 0.047(8) 0.067(12) 0.063(9) -0.019(8) -0.027(8) -0.016(9)
C9 0.047(8) 0.067(12) 0.063(9) -0.019(8) -0.027(8) -0.016(9)
C10 0.055(17) 0.038(15) 0.039(12) -0.004(11) -0.020(12) -0.005(13)
C11 0.064(4) 0.052(2) 0.040(13) 0.013(13) -0.022(18) -0.015(2)
C12 0.055(4) 0.063(3) 0.045(18) -0.003(17) -0.015(2) 0.008(3)
C13 0.038(13) 0.048(19) 0.042(12) -0.011(12) -0.006(11) -0.016(13)
C14 0.047(2) 0.041(3) 0.047(2) -0.006(2) -0.004(17) 0.00(2)
C15 0.049(13) 0.068(2) 0.043(14) -0.020(15) -0.020(11) 0.011(14)
C16 0.049(18) 0.046(18) 0.041(9) -0.006(10) -0.013(11) 0.002(14)
C17 0.047(18) 0.058(3) 0.067(2) -0.03(2) -0.021(16) 0.007(18)
C18 0.041(3) 0.042(3) 0.049(2) 0.004(2) -0.001(2) -0.0018(3)
C19 0.059(2) 0.044(19) 0.069(2) -0.013(17) -0.022(19) -0.015(18)
C20 0.058(3) 0.065(2) 0.061(3) -0.03(2) -0.01(2) -0.03(2)
C21 0.046(14) 0.047(18) 0.045(14) -0.018(12) -0.014(12) -0.012(13)
C22 0.059(17) 0.062(2) 0.061(18) -0.037(16) -0.046(15) 0.025(15)
C23 0.065(12) 0.049(12) 0.052(8) -0.011(8) -0.016(8) -0.011(10)
C24 0.063(18) 0.045(17) 0.073(19) 0.009(14) -0.036(16) -0.028(15)

loop_
_atom_type_symbol
_atom_type_description
_atom_type_scat_dispersion_real
_atom_type_scat_dispersion_imag
_atom_type_scat_source
C C 0.0033 0.0016 'International Tables Vol C Tables 4.2.6.8 and 6.1.1.4'
H H 0.0000 0.0000 'International Tables Vol C Tables 4.2.6.8 and 6.1.1.4'
N N 0.0061 0.0033 'International Tables Vol C Tables 4.2.6.8 and 6.1.1.4'
O O 0.0106 0.0060 'International Tables Vol C Tables 4.2.6.8 and 6.1.1.4'
Pb Pb -3.3944 10.1111 'International Tables Vol C Tables 4.2.6.8 and 6.1.1.4'
I I -0.4742 1.8119 'International Tables Vol C Tables 4.2.6.8 and 6.1.1.4'
Ag Ag -0.8971 1.1015 'International Tables Vol C Tables 4.2.6.8 and 6.1.1.4'
Ce Ce -0.2486 2.6331 'International Tables Vol C Tables 4.2.6.8 and 6.1.1.4'

loop_
_geom_angle_atom_site_label_1
_geom_angle_atom_site_label_2
_geom_angle_atom_site_label_3
_geom_angle
_geom_angle_site_symmetry_1
_geom_angle_site_symmetry_3
I3 Pb1 I3 180.0 . 2_566
I3 Pb1 I2 87.86(5) . 2_566
I3 Pb1 I2 92.14(5) 2_566 2_566
I3 Pb1 I2 92.14(5) . .
I3 Pb1 I2 87.86(5) 2_566 .
I2 Pb1 I2 180.00(7) 2_566 .
I3 Pb1 I1 92.64(5) . 2_566
I3 Pb1 I1 87.36(5) 2_566 2_566
I2 Pb1 I1 89.01(5) 2_566 2_566
I2 Pb1 I1 90.99(5) . 2_566
I3 Pb1 I1 87.36(5) . .
I3 Pb1 I1 92.64(5) 2_566 .
I2 Pb1 I1 90.99(5) 2_566 .
I2 Pb1 I1 89.01(5) . .
I1 Pb1 I1 180.000(1) 2_566 .
I8 Pb2 I10 95.50(7) . 2_675
I8 Pb2 I11 93.79(8) . 2_675
I10 Pb2 I11 87.74(9) 2_675 2_675
I8 Pb2 Ag5 131.77(10) . 2_675
I10 Pb2 Ag5 54.41(9) 2_675 2_675
I11 Pb2 Ag5 53.56(10) 2_675 2_675
I8 Pb2 I9 170.81(8) . 2_675
I10 Pb2 I9 93.48(6) 2_675 2_675
I11 Pb2 I9 84.57(7) 2_675 2_675
Ag5 Pb2 I9 53.49(8) 2_675 2_675
I2 Ag1 I1 108.95(9) . .
I2 Ag1 I4 103.66(10) . .
I1 Ag1 I4 116.60(9) . .
I2 Ag1 I5 118.22(10) . .
I1 Ag1 I5 107.50(10) . .
I4 Ag1 I5 102.21(8) . .
I3 Ag2 I6 119.33(10) . .
I3 Ag2 I1 103.40(9) . .
I6 Ag2 I1 111.95(11) . .
I3 Ag2 I4 108.64(10) . .
I6 Ag2 I4 103.59(9) . .
I1 Ag2 I4 109.81(9) . .
I6 Ag3 I8 116.08(13) . .
I6 Ag3 I7 117.15(15) . .
I8 Ag3 I7 109.03(13) . .
I6 Ag3 I4 105.68(11) . .
I8 Ag3 I4 96.65(13) . .
I7 Ag3 I4 110.10(12) . .
I7 Ag4 I4 115.82(13) . .
I7 Ag4 I5 123.69(16) . .
I4 Ag4 I5 101.42(12) . .
I7 Ag4 I9 104.09(13) . .
I4 Ag4 I9 98.89(14) . .
I5 Ag4 I9 110.32(13) . .
I5 Ag5 I11 130.66(17) . .
I5 Ag5 I10 106.64(15) . .
I11 Ag5 I10 98.47(12) . .
I5 Ag5 I9 114.89(13) . .
I11 Ag5 I9 97.01(15) . .
I10 Ag5 I9 106.30(13) . .
I5 Ag5 Pb2 164.92(17) . 2_675
I11 Ag5 Pb2 62.98(11) . 2_675
I10 Ag5 Pb2 61.26(9) . 2_675
I9 Ag5 Pb2 64.08(8) . 2_675
O7 Ce1 O5 73.1(7) . .
O7 Ce1 O1 144.7(7) . .
O5 Ce1 O1 141.0(7) . .
O7 Ce1 O6 103.2(8) . .
O5 Ce1 O6 75.4(7) . .
O1 Ce1 O6 83.5(8) . .
O7 Ce1 O3 95.5(7) . .
O5 Ce1 O3 78.5(7) . .
O1 Ce1 O3 100.2(7) . .
O6 Ce1 O3 141.6(6) . .
O7 Ce1 O2 81.5(8) . .
O5 Ce1 O2 135.1(7) . .
O1 Ce1 O2 75.7(7) . .
O6 Ce1 O2 147.7(7) . .
O3 Ce1 O2 67.6(6) . .
O7 Ce1 O8 73.0(7) . .
O5 Ce1 O8 128.7(8) . .
O1 Ce1 O8 75.2(7) . .
O6 Ce1 O8 76.2(7) . .
O3 Ce1 O8 141.9(7) . .
O2 Ce1 O8 74.7(7) . .
O7 Ce1 O4 144.8(7) . .
O5 Ce1 O4 72.1(7) . .
O1 Ce1 O4 70.5(7) . .
O6 Ce1 O4 73.1(7) . .
O3 Ce1 O4 72.4(6) . .
O2 Ce1 O4 120.8(7) . .
O8 Ce1 O4 135.8(7) . .
Ag1 I1 Ag2 64.98(8) . .
Ag1 I1 Pb1 78.75(7) . .
Ag2 I1 Pb1 80.37(7) . .
Ag1 I2 Pb1 80.47(7) . .
Ag2 I3 Pb1 84.28(7) . .
Ag4 I4 Ag1 75.44(10) . .
Ag4 I4 Ag3 66.13(10) . .
Ag1 I4 Ag3 108.97(11) . .
Ag4 I4 Ag2 104.55(12) . .
Ag1 I4 Ag2 63.79(7) . .
Ag3 I4 Ag2 71.23(9) . .
Ag5 I5 Ag1 127.94(11) . .
Ag5 I5 Ag4 62.76(12) . .
Ag1 I5 Ag4 74.09(9) . .
Ag3 I6 Ag2 76.53(10) . .
Ag4 I7 Ag3 67.89(11) . .
Ag3 I8 Pb2 85.17(9) . .
Ag5 I9 Ag4 60.66(11) . .
Ag5 I9 Pb2 62.43(8) . 2_675
Ag4 I9 Pb2 109.14(10) . 2_675
Ag5 I10 Pb2 64.32(9) . 2_675
Ag5 I11 Pb2 63.47(10) . 2_675
C1 O1 Ce1 156.8(18) . .
C4 O2 Ce1 143.1(18) . .
C7 O3 Ce1 134.5(17) . .
C10 O4 Ce1 131.8(18) . .
C13 O5 Ce1 140.3(17) . .
C16 O6 Ce1 134(2) . .
C19 O7 Ce1 175(2) . .
C22 O8 Ce1 138(2) . .
C1 N1 C3 125(2) . .
C1 N1 C2 120(2) . .
C3 N1 C2 116(2) . .
C4 N2 C6 120(2) . .
C4 N2 C5 126(2) . .
C6 N2 C5 115(2) . .
C7 N3 C9 124(3) . .
C7 N3 C8 121(2) . .
C9 N3 C8 115(2) . .
C10 N4 C12 133(3) . .
C10 N4 C11 122(2) . .
C12 N4 C11 106(3) . .
C13 N5 C14 123(2) . .
C13 N5 C15 121(2) . .
C14 N5 C15 116(2) . .
C16 N6 C17 118(2) . .
C16 N6 C18 122(3) . .
C17 N6 C18 120(3) . .
C19 N7 C21 129(3) . .
C19 N7 C20 120(3) . .
C21 N7 C20 111(2) . .
C22 N8 C24 121(2) . .
C22 N8 C23 123(3) . .
C24 N8 C23 116(2) . .
O1 C1 N1 126(2) . .
O1 C1 H1 116.8 . .
N1 C1 H1 116.8 . .
N1 C2 H2A 109.5 . .
N1 C2 H2B 109.5 . .
H2A C2 H2B 109.5 . .
N1 C2 H2C 109.5 . .
H2A C2 H2C 109.5 . .
H2B C2 H2C 109.5 . .
N1 C3 H3A 109.5 . .
N1 C3 H3B 109.5 . .
H3A C3 H3B 109.5 . .
N1 C3 H3C 109.5 . .
H3A C3 H3C 109.5 . .
H3B C3 H3C 109.5 . .
O2 C4 N2 129(3) . .
O2 C4 H4 115.4 . .
N2 C4 H4 115.4 . .
N2 C5 H5A 109.5 . .
N2 C5 H5B 109.5 . .
H5A C5 H5B 109.5 . .
N2 C5 H5C 109.5 . .
H5A C5 H5C 109.5 . .
H5B C5 H5C 109.5 . .
N2 C6 H6A 109.5 . .
N2 C6 H6B 109.5 . .
H6A C6 H6B 109.5 . .
N2 C6 H6C 109.5 . .
H6A C6 H6C 109.5 . .
H6B C6 H6C 109.5 . .
O3 C7 N3 124(3) . .
O3 C7 H7 118.2 . .
N3 C7 H7 118.2 . .
N3 C8 H8A 109.5 . .
N3 C8 H8B 109.5 . .
H8A C8 H8B 108.5 . .
N3 C8 H8C 109.5 . .
H8A C8 H8C 109.5 . .
H8B C8 H8C 109.5 . .
N3 C9 H9A 109.5 . .
N3 C9 H9B 109.5 . .
H9A C9 H9B 109.5 . .
N3 C9 H9C 109.5 . .
H9A C9 H9C 109.5 . .
H9B C9 H9C 109.5 . .
O4 C10 N4 123(3) . .
O4 C10 H10 118.5 . .
N4 C10 H10 118.5 . .
N4 C11 H11A 109.5 . .
N4 C11 H11B 109.5 . .
H11A C11 H11B 109.5 . .
N4 C11 H11C 109.5 . .
H11A C11 H11C 109.5 . .
H11B C11 H11C 109.5 . .
N4 C12 H12A 109.5 . .
N4 C12 H12B 109.5 . .
H12A C12 H12B 109.5 . .
N4 C12 H12C 109.5 . .
H12A C12 H12C 109.5 . .
H12B C12 H12C 109.5 . .
N5 C13 O5 121(3) . .
N5 C13 H13 119.6 . .
O5 C13 H13 119.6 . .
N5 C14 H14A 109.5 . .
N5 C14 H14B 109.5 . .
H14A C14 H14B 109.5 . .
N5 C14 H14C 109.5 . .
H14A C14 H14C 109.5 . .
H14B C14 H14C 109.5 . .
N5 C15 H15A 109.5 . .
N5 C15 H15B 109.5 . .
H15A C15 H15B 109.5 . .
N5 C15 H15C 109.5 . .
H15A C15 H15C 109.5 . .
H15B C15 H15C 109.5 . .
O6 C16 N6 123(3) . .
O6 C16 H16 118.5 . .
N6 C16 H16 118.5 . .
N6 C17 H17A 109.5 . .
N6 C17 H17B 109.5 . .
H17A C17 H17B 109.5 . .
N6 C17 H17C 109.5 . .
H17A C17 H17C 109.5 . .
H17B C17 H17C 109.5 . .
N6 C18 H18A 109.5 . .
N6 C18 H18B 109.5 . .
H18A C18 H18B 109.5 . .
N6 C18 H18C 109.5 . .
H18A C18 H18C 109.5 . .
H18B C18 H18C 109.5 . .
N7 C19 O7 136(4) . .
N7 C19 H19 111.9 . .
O7 C19 H19 111.9 . .
N7 C20 H20A 109.5 . .
N7 C20 H20B 109.5 . .
H20A C20 H20B 109.5 . .
N7 C20 H20C 109.5 . .
H20A C20 H20C 109.5 . .
H20B C20 H20C 109.5 . .
N7 C21 H21A 109.5 . .
N7 C21 H21B 109.5 . .
H21A C21 H21B 109.5 . .
N7 C21 H21C 109.5 . .
H21A C21 H21C 109.5 . .
H21B C21 H21C 109.5 . .
O8 C22 N8 122(3) . .
O8 C22 H22 119.1 . .
N8 C22 H22 119.1 . .
N8 C23 H23A 109.5 . .
N8 C23 H23B 109.5 . .
H23A C23 H23B 109.5 . .
N8 C23 H23C 109.5 . .
H23A C23 H23C 109.5 . .
H23B C23 H23C 109.5 . .
N8 C24 H24A 109.5 . .
N8 C24 H24B 109.5 . .
H24A C24 H24B 109.5 . .
N8 C24 H24C 109.5 . .
H24A C24 H24C 109.5 . .
H24B C24 H24C 109.5 . .

loop_
_geom_bond_atom_site_label_1
_geom_bond_atom_site_label_2
_geom_bond_distance
_geom_bond_site_symmetry_2
Pb1 I3 3.2059(17) .
Pb1 I3 3.2059(17) 2_566
Pb1 I2 3.2480(18) 2_566
Pb1 I2 3.2480(18) .
Pb1 I1 3.2979(19) 2_566
Pb1 I1 3.2979(19) .
Pb2 I8 3.010(3) .
Pb2 I10 3.159(3) 2_675
Pb2 I11 3.233(4) 2_675
Pb2 Ag5 3.247(4) 2_675
Pb2 I9 3.294(2) 2_675
Ag1 I2 2.789(3) .
Ag1 I1 2.849(3) .
Ag1 I4 2.870(3) .
Ag1 I5 2.873(3) .
Ag2 I3 2.786(3) .
Ag2 I6 2.818(3) .
Ag2 I1 2.937(3) .
Ag2 I4 3.010(3) .
Ag3 I6 2.791(4) .
Ag3 I8 2.854(5) .
Ag3 I7 2.873(4) .
Ag3 I4 2.956(4) .
Ag4 I7 2.795(4) .
Ag4 I4 2.844(4) .
Ag4 I5 2.930(4) .
Ag4 I9 2.947(5) .
Ag5 I5 2.777(4) .
Ag5 I11 2.919(5) .
Ag5 I10 2.930(5) .
Ag5 I9 2.944(4) .
Ag5 Pb2 3.247(4) 2_675
Ce1 O7 2.38(2) .
Ce1 O5 2.432(19) .
Ce1 O1 2.464(18) .
Ce1 O6 2.46(2) .
Ce1 O3 2.467(19) .
Ce1 O2 2.501(18) .
Ce1 O8 2.504(19) .
Ce1 O4 2.546(15) .
I9 Pb2 3.294(2) 2_675
I10 Pb2 3.159(3) 2_675
I11 Pb2 3.233(4) 2_675
O1 C1 1.23(3) .
O2 C4 1.24(3) .
O3 C7 1.26(3) .
O4 C10 1.19(3) .
O5 C13 1.34(3) .
O6 C16 1.19(4) .
O7 C19 1.24(4) .
O8 C22 1.25(3) .
N1 C1 1.28(3) .
N1 C3 1.45(4) .
N1 C2 1.54(4) .
N2 C4 1.24(3) .
N2 C6 1.44(4) .
N2 C5 1.45(4) .
N3 C7 1.29(4) .
N3 C9 1.44(4) .
N3 C8 1.55(4) .
N4 C10 1.29(3) .
N4 C12 1.44(3) .
N4 C11 1.46(4) .
N5 C13 1.30(4) .
N5 C14 1.46(3) .
N5 C15 1.54(3) .
N6 C16 1.38(4) .
N6 C17 1.43(4) .
N6 C18 1.44(4) .
N7 C19 1.20(4) .
N7 C21 1.43(4) .
N7 C20 1.48(5) .
N8 C22 1.30(4) .
N8 C24 1.45(4) .
N8 C23 1.46(3) .
C1 H1 0.9400 .
C2 H2A 0.9700 .
C2 H2B 0.9700 .
C2 H2C 0.9700 .
C3 H3A 0.9700 .
C3 H3B 0.9700 .
C3 H3C 0.9700 .
C4 H4 0.9400 .
C5 H5A 0.9700 .
C5 H5B 0.9700 .
C5 H5C 0.9700 .
C6 H6A 0.9700 .
C6 H6B 0.9700 .
C6 H6C 0.9700 .
C7 H7 0.9400 .
C8 H8A 0.9700 .
C8 H8B 0.9700 .
C8 H8C 0.9700 .
C9 H9A 0.9700 .
C9 H9B 0.9700 .
C9 H9C 0.9700 .
C10 H10 0.9400 .
C11 H11A 0.9700 .
C11 H11B 0.9700 .
C11 H11C 0.9700 .
C12 H12A 0.9700 .
C12 H12B 0.9700 .
C12 H12C 0.9700 .
C13 H13 0.9400 .
C14 H14A 0.9700 .
C14 H14B 0.9700 .
C14 H14C 0.9700 .
C15 H15A 0.9700 .
C15 H15B 0.9700 .
C15 H15C 0.9700 .
C16 H16 0.9400 .
C17 H17A 0.9700 .
C17 H17B 0.9700 .
C17 H17C 0.9700 .
C18 H18A 0.9700 .
C18 H18B 0.9700 .
C18 H18C 0.9700 .
C19 H19 0.9400 .
C20 H20A 0.9700 .
C20 H20B 0.9700 .
C20 H20C 0.9700 .
C21 H21A 0.9700 .
C21 H21B 0.9700 .
C21 H21C 0.9700 .
C22 H22 0.9400 .
C23 H23A 0.9700 .
C23 H23B 0.9700 .
C23 H23C 0.9700 .
C24 H24A 0.9700 .
C24 H24B 0.9700 .
C24 H24C 0.9700 .

loop_
_geom_torsion_atom_site_label_1
_geom_torsion_atom_site_label_2
_geom_torsion_atom_site_label_3
_geom_torsion_atom_site_label_4
_geom_torsion
_geom_torsion_site_symmetry_1
_geom_torsion_site_symmetry_4
I2 Ag1 I1 Ag2 98.60(10) . .
I4 Ag1 I1 Ag2 -18.23(9) . .
I5 Ag1 I1 Ag2 -132.17(10) . .
I2 Ag1 I1 Pb1 14.08(8) . .
I4 Ag1 I1 Pb1 -102.75(9) . .
I5 Ag1 I1 Pb1 143.31(8) . .
I3 Ag2 I1 Ag1 -99.33(10) . .
I6 Ag2 I1 Ag1 130.95(11) . .
I4 Ag2 I1 Ag1 16.47(8) . .
I3 Ag2 I1 Pb1 -17.33(8) . .
I6 Ag2 I1 Pb1 -147.05(9) . .
I4 Ag2 I1 Pb1 98.47(8) . .
I3 Pb1 I1 Ag1 80.80(7) . .
I3 Pb1 I1 Ag1 -99.20(7) 2_566 .
I2 Pb1 I1 Ag1 168.61(6) 2_566 .
I2 Pb1 I1 Ag1 -11.39(6) . .
I1 Pb1 I1 Ag1 113(100) 2_566 .
I3 Pb1 I1 Ag2 14.60(7) . .
I3 Pb1 I1 Ag2 -165.40(7) 2_566 .
I2 Pb1 I1 Ag2 102.41(7) 2_566 .
I2 Pb1 I1 Ag2 -77.59(7) . .
I1 Pb1 I1 Ag2 47(100) 2_566 .
I1 Ag1 I2 Pb1 -14.22(8) . .
I4 Ag1 I2 Pb1 110.58(8) . .
I5 Ag1 I2 Pb1 -137.25(10) . .
I3 Pb1 I2 Ag1 -75.74(7) . .
I3 Pb1 I2 Ag1 104.26(7) 2_566 .
I2 Pb1 I2 Ag1 -135(39) 2_566 .
I1 Pb1 I2 Ag1 -168.42(7) 2_566 .
I1 Pb1 I2 Ag1 11.58(7) . .
I6 Ag2 I3 Pb1 142.75(11) . .
I1 Ag2 I3 Pb1 17.67(8) . .
I4 Ag2 I3 Pb1 -98.95(8) . .
I3 Pb1 I3 Ag2 -175(100) 2_566 .
I2 Pb1 I3 Ag2 -106.35(8) 2_566 .
I2 Pb1 I3 Ag2 73.65(8) . .
I1 Pb1 I3 Ag2 164.74(7) 2_566 .
I1 Pb1 I3 Ag2 -15.26(7) . .
I7 Ag4 I4 Ag1 116.85(17) . .
I5 Ag4 I4 Ag1 -19.73(11) . .
I9 Ag4 I4 Ag1 -132.70(11) . .
I7 Ag4 I4 Ag3 -1.98(15) . .
I5 Ag4 I4 Ag3 -138.56(17) . .
I9 Ag4 I4 Ag3 108.48(13) . .
I7 Ag4 I4 Ag2 59.45(17) . .
I5 Ag4 I4 Ag2 -77.13(13) . .
I9 Ag4 I4 Ag2 169.90(9) . .
I2 Ag1 I4 Ag4 143.60(12) . .
I1 Ag1 I4 Ag4 -96.69(13) . .
I5 Ag1 I4 Ag4 20.21(11) . .
I2 Ag1 I4 Ag3 -158.49(9) . .
I1 Ag1 I4 Ag3 -38.79(13) . .
I5 Ag1 I4 Ag3 78.11(11) . .
I2 Ag1 I4 Ag2 -101.75(9) . .
I1 Ag1 I4 Ag2 17.95(9) . .
I5 Ag1 I4 Ag2 134.85(11) . .
I6 Ag3 I4 Ag4 129.25(17) . .
I8 Ag3 I4 Ag4 -111.25(14) . .
I7 Ag3 I4 Ag4 1.85(14) . .
I6 Ag3 I4 Ag1 65.53(14) . .
I8 Ag3 I4 Ag1 -174.97(9) . .
I7 Ag3 I4 Ag1 -61.88(15) . .
I6 Ag3 I4 Ag2 13.13(11) . .
I8 Ag3 I4 Ag2 132.62(11) . .
I7 Ag3 I4 Ag2 -114.28(15) . .
I3 Ag2 I4 Ag4 161.27(10) . .
I6 Ag2 I4 Ag4 -70.89(11) . .
I1 Ag2 I4 Ag4 48.83(12) . .
I3 Ag2 I4 Ag1 95.92(10) . .
I6 Ag2 I4 Ag1 -136.24(11) . .
I1 Ag2 I4 Ag1 -16.51(9) . .
I3 Ag2 I4 Ag3 -140.71(11) . .
I6 Ag2 I4 Ag3 -12.87(10) . .
I1 Ag2 I4 Ag3 106.85(11) . .
I11 Ag5 I5 Ag1 114.60(19) . .
I10 Ag5 I5 Ag1 -128.06(13) . .
I9 Ag5 I5 Ag1 -10.6(2) . .
Pb2 Ag5 I5 Ag1 -93.1(6) 2_675 .
I11 Ag5 I5 Ag4 152.2(3) . .
I10 Ag5 I5 Ag4 -90.46(15) . .
I9 Ag5 I5 Ag4 27.04(14) . .
Pb2 Ag5 I5 Ag4 -55.5(6) 2_675 .
I2 Ag1 I5 Ag5 -98.35(16) . .
I1 Ag1 I5 Ag5 137.89(14) . .
I4 Ag1 I5 Ag5 14.62(18) . .
I2 Ag1 I5 Ag4 -132.70(14) . .
I1 Ag1 I5 Ag4 103.54(12) . .
I4 Ag1 I5 Ag4 -19.72(11) . .
I7 Ag4 I5 Ag5 97.92(19) . .
I4 Ag4 I5 Ag5 -130.12(18) . .
I9 Ag4 I5 Ag5 -26.06(13) . .
I7 Ag4 I5 Ag1 -112.11(18) . .
I4 Ag4 I5 Ag1 19.85(11) . .
I9 Ag4 I5 Ag1 123.91(14) . .
I8 Ag3 I6 Ag2 -119.39(14) . .
I7 Ag3 I6 Ag2 109.38(15) . .
I4 Ag3 I6 Ag2 -13.66(11) . .
I3 Ag2 I6 Ag3 134.15(14) . .
I1 Ag2 I6 Ag3 -104.98(12) . .
I4 Ag2 I6 Ag3 13.28(11) . .
I4 Ag4 I7 Ag3 2.01(15) . .
I5 Ag4 I7 Ag3 127.9(2) . .
I9 Ag4 I7 Ag3 -105.36(15) . .
I6 Ag3 I7 Ag4 -122.59(18) . .
I8 Ag3 I7 Ag4 103.01(16) . .
I4 Ag3 I7 Ag4 -1.86(14) . .
I6 Ag3 I8 Pb2 -150.27(13) . .
I7 Ag3 I8 Pb2 -15.33(12) . .
I4 Ag3 I8 Pb2 98.63(9) . .
I10 Pb2 I8 Ag3 -152.76(10) 2_675 .
I11 Pb2 I8 Ag3 119.15(11) 2_675 .
Ag5 Pb2 I8 Ag3 161.50(14) 2_675 .
I9 Pb2 I8 Ag3 39.7(5) 2_675 .
I5 Ag5 I9 Ag4 -27.46(14) . .
I11 Ag5 I9 Ag4 -168.79(17) . .
I10 Ag5 I9 Ag4 90.23(15) . .
Pb2 Ag5 I9 Ag4 135.88(13) 2_675 .
I5 Ag5 I9 Pb2 -163.33(19) . 2_675
I11 Ag5 I9 Pb2 55.34(10) . 2_675
I10 Ag5 I9 Pb2 -45.65(9) . 2_675
I7 Ag4 I9 Ag5 -109.65(16) . .
I4 Ag4 I9 Ag5 130.77(14) . .
I5 Ag4 I9 Ag5 25.00(12) . .
I7 Ag4 I9 Pb2 -68.86(13) . 2_675
I4 Ag4 I9 Pb2 171.55(8) . 2_675
I5 Ag4 I9 Pb2 65.79(14) . 2_675
I5 Ag5 I10 Pb2 170.21(14) . 2_675
I11 Ag5 I10 Pb2 -52.73(12) . 2_675
I9 Ag5 I10 Pb2 47.18(10) . 2_675
I5 Ag5 I11 Pb2 172.2(2) . 2_675
I10 Ag5 I11 Pb2 51.57(9) . 2_675
I9 Ag5 I11 Pb2 -56.14(9) . 2_675
O7 Ce1 O1 C1 -170(5) . .
O5 Ce1 O1 C1 30(6) . .
O6 Ce1 O1 C1 87(5) . .
O3 Ce1 O1 C1 -55(5) . .
O2 Ce1 O1 C1 -118(5) . .
O8 Ce1 O1 C1 164(5) . .
O4 Ce1 O1 C1 12(5) . .
O7 Ce1 O2 C4 137(3) . .
O5 Ce1 O2 C4 -167(3) . .
O1 Ce1 O2 C4 -16(3) . .
O6 Ce1 O2 C4 36(4) . .
O3 Ce1 O2 C4 -123(4) . .
O8 Ce1 O2 C4 63(3) . .
O4 Ce1 O2 C4 -72(3) . .
O7 Ce1 O3 C7 26(3) . .
O5 Ce1 O3 C7 98(3) . .
O1 Ce1 O3 C7 -122(3) . .
O6 Ce1 O3 C7 146(2) . .
O2 Ce1 O3 C7 -52(3) . .
O8 Ce1 O3 C7 -43(3) . .
O4 Ce1 O3 C7 173(3) . .
O7 Ce1 O4 C10 49(3) . .
O5 Ce1 O4 C10 58(3) . .
O1 Ce1 O4 C10 -133(3) . .
O6 Ce1 O4 C10 138(3) . .
O3 Ce1 O4 C10 -25(3) . .
O2 Ce1 O4 C10 -74(3) . .
O8 Ce1 O4 C10 -174(2) . .
O7 Ce1 O5 C13 59(3) . .
O1 Ce1 O5 C13 -133(3) . .
O6 Ce1 O5 C13 168(4) . .
O3 Ce1 O5 C13 -40(3) . .
O2 Ce1 O5 C13 1(4) . .
O8 Ce1 O5 C13 110(3) . .
O4 Ce1 O5 C13 -115(3) . .
O7 Ce1 O6 C16 -173(2) . .
O5 Ce1 O6 C16 118(3) . .
O1 Ce1 O6 C16 -29(2) . .
O3 Ce1 O6 C16 70(3) . .
O2 Ce1 O6 C16 -79(3) . .
O8 Ce1 O6 C16 -105(2) . .
O4 Ce1 O6 C16 43(2) . .
O5 Ce1 O7 C19 163(27) . .
O1 Ce1 O7 C19 -5(27) . .
O6 Ce1 O7 C19 93(26) . .
O3 Ce1 O7 C19 -121(26) . .
O2 Ce1 O7 C19 -55(26) . .
O8 Ce1 O7 C19 22(26) . .
O4 Ce1 O7 C19 172(26) . .
O7 Ce1 O8 C22 -179(3) . .
O5 Ce1 O8 C22 130(3) . .
O1 Ce1 O8 C22 -15(3) . .
O6 Ce1 O8 C22 72(3) . .
O3 Ce1 O8 C22 -103(3) . .
O2 Ce1 O8 C22 -94(3) . .
O4 Ce1 O8 C22 25(3) . .
Ce1 O1 C1 N1 62(6) . .
C3 N1 C1 O1 -4(5) . .
C2 N1 C1 O1 172(3) . .
Ce1 O2 C4 N2 167(2) . .
C6 N2 C4 O2 5(5) . .
C5 N2 C4 O2 -178(3) . .
Ce1 O3 C7 N3 145(2) . .
C9 N3 C7 O3 -171(3) . .
C8 N3 C7 O3 13(4) . .
Ce1 O4 C10 N4 -178.9(18) . .
C12 N4 C10 O4 -180(3) . .
C11 N4 C10 O4 -3(5) . .
C14 N5 C13 O5 -180(3) . .
C15 N5 C13 O5 2(4) . .
Ce1 O5 C13 N5 -130(3) . .
Ce1 O6 C16 N6 -164.8(19) . .
C17 N6 C16 O6 3(4) . .
C18 N6 C16 O6 -177(3) . .
C21 N7 C19 O7 174(4) . .
C20 N7 C19 O7 -11(6) . .
Ce1 O7 C19 N7 49(29) . .
Ce1 O8 C22 N8 171(2) . .
C24 N8 C22 O8 -1(5) . .
C23 N8 C22 O8 177(3) . .
